data_4339740
loop_
_publ_author_name
'Muniappan, Sankar'
'Lipstman, Sophia'
'George, Sumod'
'Goldberg, Israel'

_publ_section_title
;
 Porphyrin framework solids. Synthesis and structure of hybrid
 coordination polymers of tetra(carboxyphenyl)porphyrins and
 lanthanide-bridging ions.
;
_journal_issue 14
_journal_name_full 'Inorganic chemistry'
_journal_page_first 5544
_journal_page_last 5554
_journal_paper_doi 10.1021/ic0701099
_journal_volume 46
_journal_year 2007
_chemical_formula_moiety 'C48 H28 Ca0.18 N4 O10 Sm'
_chemical_formula_sum 'C48 H28 Ca0.18 N4 O10 Sm'
_chemical_formula_weight 979.11
_chemical_name_systematic
; 
 ? 
;
_space_group_IT_number 2
_symmetry_cell_setting triclinic
_symmetry_space_group_name_Hall '-P 1'
_symmetry_space_group_name_H-M 'P -1'
_atom_sites_solution_hydrogens geom
_atom_sites_solution_primary direct
_atom_sites_solution_secondary difmap
_audit_creation_method SHELXL-97
_cell_angle_alpha 98.058(2)
_cell_angle_beta 90.457(2)
_cell_angle_gamma 90.599(3)
_cell_formula_units_Z 2
_cell_length_a 9.6187(3)
_cell_length_b 13.8934(6)
_cell_length_c 17.2345(7)
_cell_measurement_reflns_used 7484
_cell_measurement_temperature 110(2)
_cell_measurement_theta_max 28.28
_cell_measurement_theta_min 1.41
_cell_volume 2280.19(15)
_computing_cell_refinement Denzo
_computing_data_collection 'Collect, Nonius B.V.'
_computing_data_reduction 'Denzo & Scalepack'
_computing_structure_refinement 'SHELXL-97 (Sheldrick, 1997)'
_computing_structure_solution SIR-97
_diffrn_ambient_temperature 110(2)
_diffrn_detector_area_resol_mean 12.8
_diffrn_measured_fraction_theta_full 0.945
_diffrn_measured_fraction_theta_max 0.945
_diffrn_measurement_device_type 'Nonius KappaCCD'
_diffrn_measurement_method '1 deg. \f & \w scans'
_diffrn_radiation_monochromator graphite
_diffrn_radiation_source 'fine-focus sealed tube'
_diffrn_radiation_type MoK\a
_diffrn_radiation_wavelength 0.71073
_diffrn_reflns_av_R_equivalents 0.0470
_diffrn_reflns_av_sigmaI/netI 0.0773
_diffrn_reflns_limit_h_max 12
_diffrn_reflns_limit_h_min 0
_diffrn_reflns_limit_k_max 18
_diffrn_reflns_limit_k_min -18
_diffrn_reflns_limit_l_max 22
_diffrn_reflns_limit_l_min -22
_diffrn_reflns_number 21301
_diffrn_reflns_theta_full 28.29
_diffrn_reflns_theta_max 28.29
_diffrn_reflns_theta_min 1.77
_diffrn_standards_number 0
_exptl_absorpt_coefficient_mu 1.371
_exptl_absorpt_correction_T_max 0.8751
_exptl_absorpt_correction_T_min 0.6838
_exptl_absorpt_correction_type multi-scan
_exptl_absorpt_process_details 'Blessing, 1995'
_exptl_crystal_colour purple
_exptl_crystal_density_diffrn 1.426
_exptl_crystal_density_method 'not measured'
_exptl_crystal_description needles
_exptl_crystal_F_000 980
_exptl_crystal_size_max 0.30
_exptl_crystal_size_mid 0.10
_exptl_crystal_size_min 0.10
_refine_diff_density_max 1.601
_refine_diff_density_min -1.326
_refine_diff_density_rms 0.128
_refine_ls_extinction_method none
_refine_ls_goodness_of_fit_ref 1.047
_refine_ls_hydrogen_treatment constr
_refine_ls_matrix_type full
_refine_ls_number_parameters 566
_refine_ls_number_reflns 10704
_refine_ls_number_restraints 0
_refine_ls_restrained_S_all 1.047
_refine_ls_R_factor_all 0.0670
_refine_ls_R_factor_gt 0.0497
_refine_ls_shift/su_max 0.001
_refine_ls_shift/su_mean 0.000
_refine_ls_structure_factor_coef Fsqd
_refine_ls_weighting_details 'calc w=1/[\s^2^(Fo^2^)+(0.0487P)^2^+3.8521P] where P=(Fo^2^+2Fc^2^)/3'
_refine_ls_weighting_scheme calc
_refine_ls_wR_factor_gt 0.1121
_refine_ls_wR_factor_ref 0.1178
_reflns_number_gt 8558
_reflns_number_total 10704
_reflns_threshold_expression >2sigma(I)
_cod_data_source_file ic0701099-file001.cif
_cod_data_source_block so38sq-Compound-4
_cod_database_code 4339740

loop_
_symmetry_equiv_pos_as_xyz
'x, y, z'
'-x, -y, -z'

loop_
_atom_site_label
_atom_site_type_symbol
_atom_site_fract_x
_atom_site_fract_y
_atom_site_fract_z
_atom_site_U_iso_or_equiv
_atom_site_adp_type
_atom_site_occupancy
_atom_site_symmetry_multiplicity
_atom_site_calc_flag
_atom_site_refinement_flags
Sm Sm 0.22966(2) 0.099549(17) -0.014284(12) 0.01919(8) Uani 1 1 d .
C1 C 0.2222(4) 0.3951(3) 0.5647(2) 0.0199(9) Uani 1 1 d .
C2 C 0.2788(4) 0.2978(3) 0.5505(3) 0.0213(9) Uani 1 1 d .
H2 H 0.2710 0.2487 0.5834 0.026 Uiso 1 1 calc R
C3 C 0.3451(4) 0.2913(3) 0.4810(3) 0.0236(9) Uani 1 1 d .
H3 H 0.3914 0.2359 0.4551 0.028 Uiso 1 1 calc R
C4 C 0.3323(4) 0.3848(3) 0.4533(2) 0.0194(8) Uani 1 1 d .
C5 C 0.3898(4) 0.4064(3) 0.3833(2) 0.0192(8) Uani 1 1 d .
C6 C 0.3970(4) 0.5000(3) 0.3612(2) 0.0207(9) Uani 1 1 d .
C7 C 0.4803(5) 0.5258(3) 0.2992(2) 0.0219(9) Uani 1 1 d .
H7 H 0.5292 0.4823 0.2618 0.026 Uiso 1 1 calc R
C8 C 0.4770(4) 0.6254(3) 0.3035(3) 0.0246(9) Uani 1 1 d .
H8 H 0.5263 0.6634 0.2709 0.029 Uiso 1 1 calc R
C9 C 0.3858(4) 0.6617(3) 0.3660(2) 0.0188(8) Uani 1 1 d .
C10 C 0.3530(4) 0.7594(3) 0.3902(2) 0.0185(8) Uani 1 1 d .
C11 C 0.2614(4) 0.7914(3) 0.4510(2) 0.0182(8) Uani 1 1 d .
C12 C 0.2152(4) 0.8908(3) 0.4681(2) 0.0203(9) Uani 1 1 d .
H12 H 0.2428 0.9438 0.4422 0.024 Uiso 1 1 calc R
C13 C 0.1240(4) 0.8935(3) 0.5286(2) 0.0203(9) Uani 1 1 d .
H13 H 0.0744 0.9485 0.5525 0.024 Uiso 1 1 calc R
C14 C 0.1181(4) 0.7964(3) 0.5491(2) 0.0184(8) Uani 1 1 d .
C15 C 0.0452(4) 0.7712(3) 0.6139(2) 0.0182(8) Uani 1 1 d .
C16 C 0.0441(4) 0.6790(3) 0.6384(2) 0.0207(9) Uani 1 1 d .
C17 C -0.0287(5) 0.6517(3) 0.7048(3) 0.0271(10) Uani 1 1 d .
H17 H -0.0857 0.6931 0.7394 0.032 Uiso 1 1 calc R
C18 C -0.0025(5) 0.5578(3) 0.7097(3) 0.0284(10) Uani 1 1 d .
H18 H -0.0371 0.5216 0.7484 0.034 Uiso 1 1 calc R
C19 C 0.0872(4) 0.5220(3) 0.6461(3) 0.0225(9) Uani 1 1 d .
C20 C 0.1416(4) 0.4281(3) 0.6298(2) 0.0192(8) Uani 1 1 d .
N21 N 0.2576(4) 0.4480(3) 0.5059(2) 0.0200(7) Uani 1 1 d .
N22 N 0.3393(4) 0.5828(2) 0.3997(2) 0.0191(7) Uani 1 1 d .
N23 N 0.2006(3) 0.7348(3) 0.5007(2) 0.0195(7) Uani 1 1 d .
N24 N 0.1123(3) 0.5971(2) 0.6034(2) 0.0201(7) Uani 1 1 d .
C25 C 0.4508(4) 0.3253(3) 0.3280(2) 0.0193(8) Uani 1 1 d .
C26 C 0.5659(4) 0.2742(3) 0.3490(2) 0.0210(9) Uani 1 1 d .
H26 H 0.6101 0.2931 0.3984 0.025 Uiso 1 1 calc R
C27 C 0.6166(4) 0.1963(3) 0.2987(3) 0.0239(9) Uani 1 1 d .
H27 H 0.6953 0.1622 0.3137 0.029 Uiso 1 1 calc R
C28 C 0.5522(4) 0.1676(3) 0.2260(2) 0.0218(9) Uani 1 1 d .
H28 H 0.5852 0.1129 0.1922 0.026 Uiso 1 1 calc R
C29 C 0.4401(4) 0.2194(3) 0.2034(2) 0.0196(8) Uani 1 1 d .
C30 C 0.3902(4) 0.2984(3) 0.2540(2) 0.0182(8) Uani 1 1 d .
H30 H 0.3142 0.3343 0.2380 0.022 Uiso 1 1 calc R
C31 C 0.3685(4) 0.1856(3) 0.1273(2) 0.0205(9) Uani 1 1 d .
O32 O 0.4207(3) 0.1167(2) 0.08121(17) 0.0232(6) Uani 1 1 d .
O33 O 0.2564(3) 0.2244(2) 0.10918(17) 0.0252(7) Uani 1 1 d .
C34 C 0.4291(2) 0.83302(19) 0.34857(13) 0.0189(8) Uani 1 1 d G
C35 C 0.5319(3) 0.8902(2) 0.38996(10) 0.0218(9) Uani 1 1 d G
H35 H 0.5393 0.8928 0.4452 0.026 Uiso 1 1 calc R
C36 C 0.6240(3) 0.9435(2) 0.35050(14) 0.0261(10) Uani 1 1 d G
H36 H 0.6943 0.9825 0.3788 0.031 Uiso 1 1 calc R
C37 C 0.6132(2) 0.9396(2) 0.26965(14) 0.0228(9) Uani 1 1 d G
H37 H 0.6761 0.9760 0.2427 0.027 Uiso 1 1 calc R
C38 C 0.5103(3) 0.8825(2) 0.22826(10) 0.0191(8) Uani 1 1 d G
C39 C 0.4182(2) 0.82918(19) 0.26772(13) 0.0193(8) Uani 1 1 d G
H39 H 0.3479 0.7901 0.2394 0.023 Uiso 1 1 calc R
C40 C 0.4962(4) 0.8809(3) 0.1412(2) 0.0205(9) Uani 1 1 d .
O41 O 0.5942(3) 0.9167(2) 0.10616(18) 0.0274(7) Uani 1 1 d .
O42 O 0.3875(3) 0.8446(2) 0.10730(18) 0.0301(7) Uani 1 1 d .
C43 C -0.0344(4) 0.8475(3) 0.6639(2) 0.0181(8) Uani 1 1 d .
C44 C -0.1610(4) 0.8808(3) 0.6364(2) 0.0185(8) Uani 1 1 d .
H44 H -0.1896 0.8611 0.5836 0.022 Uiso 1 1 calc R
C45 C -0.2449(4) 0.9429(3) 0.6867(2) 0.0212(9) Uani 1 1 d .
H45 H -0.3307 0.9645 0.6680 0.025 Uiso 1 1 calc R
C46 C -0.2032(4) 0.9731(3) 0.7637(2) 0.0185(8) Uani 1 1 d .
H46 H -0.2620 1.0127 0.7985 0.022 Uiso 1 1 calc R
C47 C -0.0742(4) 0.9446(3) 0.7892(2) 0.0174(8) Uani 1 1 d .
C48 C 0.0087(4) 0.8834(3) 0.7400(2) 0.0193(8) Uani 1 1 d .
H48 H 0.0967 0.8653 0.7582 0.023 Uiso 1 1 calc R
C49 C -0.0270(4) 0.9812(3) 0.8713(2) 0.0190(8) Uani 1 1 d .
O50 O 0.0980(3) 1.0040(2) 0.88284(17) 0.0218(6) Uani 1 1 d .
O51 O -0.1182(3) 0.9890(2) 0.92492(17) 0.0244(7) Uani 1 1 d .
C52 C 0.1120(4) 0.3581(3) 0.6857(2) 0.0205(9) Uani 1 1 d .
C53 C 0.0299(5) 0.2751(3) 0.6624(3) 0.0283(10) Uani 1 1 d .
H53 H -0.0145 0.2667 0.6124 0.034 Uiso 1 1 calc R
C54 C 0.0128(5) 0.2049(4) 0.7120(3) 0.0319(11) Uani 1 1 d .
H54 H -0.0416 0.1483 0.6951 0.038 Uiso 1 1 calc R
C55 C 0.0742(5) 0.2169(3) 0.7851(3) 0.0280(10) Uani 1 1 d .
H55 H 0.0630 0.1682 0.8182 0.034 Uiso 1 1 calc R
C56 C 0.1528(5) 0.3003(3) 0.8107(3) 0.0243(9) Uani 1 1 d .
C57 C 0.1693(4) 0.3702(3) 0.7606(3) 0.0224(9) Uani 1 1 d .
H57 H 0.2212 0.4278 0.7784 0.027 Uiso 1 1 calc R
C58 C 0.2184(5) 0.3139(4) 0.8912(3) 0.0360(12) Uani 1 1 d .
O59 O 0.2661(5) 0.3959(3) 0.9190(2) 0.0612(13) Uani 1 1 d .
O60 O 0.2185(4) 0.2432(3) 0.92930(19) 0.0334(8) Uani 1 1 d .
O61 O 0.3227(3) -0.0661(2) -0.02115(16) 0.0219(6) Uani 1 1 d .
H61A H 0.4072 -0.0826 -0.0401 0.022 Uiso 1 1 d .
H61B H 0.3451 -0.0962 0.0217 0.022 Uiso 1 1 d .
O62 O -0.0094(3) 0.1643(2) 0.0041(2) 0.0296(7) Uani 1 1 d .
H62A H -0.0666 0.2045 -0.0256 0.022 Uiso 1 1 d .
H62B H -0.0480 0.1041 -0.0237 0.022 Uiso 1 1 d .
Ca Ca 0.2270(4) 0.5891(3) 0.5003(3) 0.0167(16) Uani 0.181(4) 1 d P

loop_
_atom_site_aniso_label
_atom_site_aniso_U_11
_atom_site_aniso_U_22
_atom_site_aniso_U_33
_atom_site_aniso_U_23
_atom_site_aniso_U_13
_atom_site_aniso_U_12
Sm 0.01972(11) 0.02309(12) 0.01462(11) 0.00215(8) 0.00056(7) 0.00029(8)
C1 0.024(2) 0.018(2) 0.018(2) 0.0061(16) -0.0022(16) -0.0046(17)
C2 0.028(2) 0.014(2) 0.023(2) 0.0061(16) 0.0010(17) -0.0012(17)
C3 0.028(2) 0.017(2) 0.025(2) 0.0020(17) 0.0009(17) 0.0023(18)
C4 0.023(2) 0.015(2) 0.020(2) 0.0000(16) 0.0005(16) -0.0015(17)
C5 0.024(2) 0.016(2) 0.017(2) 0.0004(16) -0.0006(16) 0.0014(17)
C6 0.024(2) 0.016(2) 0.021(2) -0.0011(16) 0.0009(16) -0.0021(17)
C7 0.032(2) 0.020(2) 0.015(2) 0.0031(16) 0.0070(17) 0.0044(18)
C8 0.027(2) 0.023(2) 0.024(2) 0.0050(18) 0.0084(17) 0.0058(19)
C9 0.021(2) 0.015(2) 0.020(2) 0.0027(16) 0.0036(16) 0.0008(16)
C10 0.023(2) 0.018(2) 0.015(2) 0.0041(16) -0.0030(15) 0.0021(17)
C11 0.022(2) 0.018(2) 0.016(2) 0.0069(16) 0.0009(15) -0.0021(17)
C12 0.027(2) 0.017(2) 0.017(2) 0.0031(16) -0.0022(16) -0.0017(17)
C13 0.026(2) 0.016(2) 0.018(2) 0.0017(16) -0.0007(16) 0.0028(17)
C14 0.0198(19) 0.020(2) 0.015(2) 0.0017(16) -0.0014(15) 0.0031(17)
C15 0.0164(18) 0.018(2) 0.021(2) 0.0028(16) -0.0007(15) 0.0026(16)
C16 0.021(2) 0.020(2) 0.023(2) 0.0065(17) 0.0028(16) 0.0001(17)
C17 0.026(2) 0.025(2) 0.031(3) 0.0049(19) 0.0150(18) 0.0040(19)
C18 0.031(2) 0.022(2) 0.034(3) 0.011(2) 0.0135(19) 0.003(2)
C19 0.024(2) 0.023(2) 0.021(2) 0.0073(17) 0.0022(17) 0.0004(18)
C20 0.0190(19) 0.018(2) 0.021(2) 0.0022(16) -0.0024(15) -0.0028(17)
N21 0.0247(18) 0.0181(18) 0.0167(18) 0.0010(14) 0.0004(14) -0.0005(15)
N22 0.0244(17) 0.0130(17) 0.0197(18) 0.0021(13) -0.0001(14) -0.0011(14)
N23 0.0208(17) 0.0232(19) 0.0149(17) 0.0039(14) 0.0013(13) 0.0011(15)
N24 0.0214(17) 0.0154(17) 0.0247(19) 0.0074(14) 0.0024(14) -0.0002(14)
C25 0.023(2) 0.018(2) 0.018(2) 0.0042(16) -0.0010(16) -0.0025(17)
C26 0.024(2) 0.021(2) 0.018(2) 0.0021(17) -0.0014(16) -0.0021(18)
C27 0.021(2) 0.026(2) 0.025(2) 0.0051(18) -0.0023(17) 0.0031(18)
C28 0.026(2) 0.021(2) 0.019(2) 0.0009(17) 0.0006(16) 0.0025(18)
C29 0.021(2) 0.020(2) 0.018(2) 0.0045(16) 0.0015(15) 0.0002(17)
C30 0.0195(19) 0.014(2) 0.021(2) 0.0035(16) 0.0016(15) 0.0004(16)
C31 0.024(2) 0.018(2) 0.020(2) 0.0043(17) 0.0026(16) 0.0007(17)
O32 0.0225(14) 0.0263(16) 0.0189(15) -0.0037(12) -0.0014(11) 0.0051(13)
O33 0.0276(16) 0.0288(17) 0.0186(16) 0.0010(13) -0.0020(12) 0.0080(14)
C34 0.022(2) 0.017(2) 0.018(2) 0.0023(16) 0.0027(15) 0.0045(17)
C35 0.027(2) 0.020(2) 0.019(2) 0.0038(17) -0.0033(16) -0.0017(18)
C36 0.030(2) 0.024(2) 0.024(2) 0.0041(18) -0.0094(18) -0.0085(19)
C37 0.020(2) 0.019(2) 0.031(2) 0.0088(18) -0.0021(17) -0.0028(17)
C38 0.022(2) 0.018(2) 0.017(2) 0.0029(16) 0.0020(15) 0.0033(17)
C39 0.0202(19) 0.019(2) 0.019(2) 0.0029(16) 0.0002(15) 0.0028(17)
C40 0.020(2) 0.022(2) 0.021(2) 0.0092(17) 0.0027(16) 0.0001(17)
O41 0.0262(16) 0.0348(18) 0.0224(16) 0.0080(14) 0.0083(12) 0.0000(14)
O42 0.0344(17) 0.0355(19) 0.0221(17) 0.0109(14) -0.0025(13) -0.0092(15)
C43 0.0189(19) 0.018(2) 0.019(2) 0.0054(16) 0.0030(15) -0.0005(16)
C44 0.0199(19) 0.019(2) 0.017(2) 0.0041(16) -0.0003(15) 0.0000(17)
C45 0.022(2) 0.022(2) 0.021(2) 0.0051(17) -0.0004(16) -0.0002(17)
C46 0.022(2) 0.018(2) 0.015(2) 0.0018(16) 0.0023(15) 0.0041(17)
C47 0.0180(19) 0.018(2) 0.016(2) 0.0048(16) -0.0001(15) -0.0044(16)
C48 0.0174(19) 0.023(2) 0.019(2) 0.0078(17) 0.0001(15) 0.0000(17)
C49 0.023(2) 0.018(2) 0.017(2) 0.0044(16) 0.0022(16) 0.0014(17)
O50 0.0178(14) 0.0284(17) 0.0185(15) 0.0011(12) -0.0015(11) -0.0002(12)
O51 0.0211(14) 0.0378(19) 0.0149(15) 0.0058(13) 0.0036(11) -0.0007(13)
C52 0.023(2) 0.018(2) 0.020(2) 0.0015(16) 0.0026(16) -0.0005(17)
C53 0.033(2) 0.028(2) 0.024(2) 0.0052(19) -0.0028(18) -0.010(2)
C54 0.041(3) 0.026(2) 0.031(3) 0.010(2) -0.005(2) -0.017(2)
C55 0.031(2) 0.026(2) 0.030(3) 0.0123(19) 0.0028(19) -0.005(2)
C56 0.027(2) 0.022(2) 0.024(2) 0.0076(18) 0.0037(17) 0.0000(19)
C57 0.020(2) 0.019(2) 0.029(2) 0.0063(18) 0.0017(17) -0.0046(17)
C58 0.037(3) 0.038(3) 0.036(3) 0.020(2) -0.007(2) -0.012(2)
O59 0.092(3) 0.057(3) 0.038(2) 0.021(2) -0.025(2) -0.035(3)
O60 0.045(2) 0.0330(19) 0.0244(17) 0.0120(14) -0.0011(14) 0.0002(16)
O61 0.0243(15) 0.0253(16) 0.0173(15) 0.0066(12) 0.0019(11) 0.0032(13)
O62 0.0231(15) 0.0244(17) 0.041(2) 0.0037(14) -0.0050(13) 0.0035(13)
Ca 0.018(2) 0.016(3) 0.017(3) 0.0019(17) -0.0008(17) 0.0003(18)

loop_
_atom_type_symbol
_atom_type_description
_atom_type_scat_dispersion_real
_atom_type_scat_dispersion_imag
_atom_type_scat_source
C C 0.0033 0.0016 'International Tables Vol C Tables 4.2.6.8 and 6.1.1.4'
H H 0.0000 0.0000 'International Tables Vol C Tables 4.2.6.8 and 6.1.1.4'
N N 0.0061 0.0033 'International Tables Vol C Tables 4.2.6.8 and 6.1.1.4'
O O 0.0106 0.0060 'International Tables Vol C Tables 4.2.6.8 and 6.1.1.4'
Sm Sm -0.1638 3.4418 'International Tables Vol C Tables 4.2.6.8 and 6.1.1.4'
Ca Ca 0.2262 0.3064 'International Tables Vol C Tables 4.2.6.8 and 6.1.1.4'

loop_
_geom_angle_atom_site_label_1
_geom_angle_atom_site_label_2
_geom_angle_atom_site_label_3
_geom_angle
_geom_angle_site_symmetry_1
_geom_angle_site_symmetry_3
O41 Sm O60 76.22(12) 2_665 1_554
O41 Sm O51 140.39(11) 2_665 2_566
O60 Sm O51 143.17(11) 1_554 2_566
O41 Sm O50 83.41(10) 2_665 1_544
O60 Sm O50 94.70(11) 1_554 1_544
O51 Sm O50 87.87(10) 2_566 1_544
O41 Sm O32 84.33(10) 2_665 .
O60 Sm O32 108.04(11) 1_554 .
O51 Sm O32 84.80(10) 2_566 .
O50 Sm O32 150.69(10) 1_544 .
O41 Sm O61 72.02(10) 2_665 .
O60 Sm O61 147.47(11) 1_554 .
O51 Sm O61 68.40(10) 2_566 .
O50 Sm O61 75.02(10) 1_544 .
O32 Sm O61 75.89(10) . .
O41 Sm O62 140.51(11) 2_665 .
O60 Sm O62 71.98(11) 1_554 .
O51 Sm O62 72.96(11) 2_566 .
O50 Sm O62 76.58(10) 1_544 .
O32 Sm O62 127.45(10) . .
O61 Sm O62 132.23(10) . .
O41 Sm O33 119.57(10) 2_665 .
O60 Sm O33 80.34(11) 1_554 .
O51 Sm O33 81.44(10) 2_566 .
O50 Sm O33 153.85(10) 1_544 .
O32 Sm O33 52.04(10) . .
O61 Sm O33 121.77(10) . .
O62 Sm O33 77.48(10) . .
O41 Sm C31 103.57(11) 2_665 .
O60 Sm C31 95.67(12) 1_554 .
O51 Sm C31 81.05(11) 2_566 .
O50 Sm C31 168.64(11) 1_544 .
O32 Sm C31 25.96(11) . .
O61 Sm C31 98.38(11) . .
O62 Sm C31 102.31(11) . .
O33 Sm C31 26.14(11) . .
N21 C1 C20 125.7(4) . .
N21 C1 C2 111.2(4) . .
C20 C1 C2 123.1(4) . .
N21 C1 Ca 30.8(2) . .
C20 C1 Ca 95.2(3) . .
C2 C1 Ca 141.6(3) . .
C3 C2 C1 106.2(4) . .
C3 C2 H2 126.9 . .
C1 C2 H2 126.9 . .
C2 C3 C4 107.2(4) . .
C2 C3 H3 126.4 . .
C4 C3 H3 126.4 . .
N21 C4 C5 125.7(4) . .
N21 C4 C3 110.4(4) . .
C5 C4 C3 123.8(4) . .
N21 C4 Ca 32.3(2) . .
C5 C4 Ca 93.6(3) . .
C3 C4 Ca 142.4(3) . .
C4 C5 C6 124.7(4) . .
C4 C5 C25 118.4(4) . .
C6 C5 C25 116.9(4) . .
N22 C6 C5 126.6(4) . .
N22 C6 C7 108.6(4) . .
C5 C6 C7 124.5(4) . .
N22 C6 Ca 33.5(2) . .
C5 C6 Ca 93.0(3) . .
C7 C6 Ca 141.8(3) . .
C8 C7 C6 107.2(4) . .
C8 C7 H7 126.4 . .
C6 C7 H7 126.4 . .
C7 C8 C9 107.9(4) . .
C7 C8 H8 126.1 . .
C9 C8 H8 126.1 . .
N22 C9 C10 126.2(4) . .
N22 C9 C8 107.3(4) . .
C10 C9 C8 126.5(4) . .
N22 C9 Ca 32.7(2) . .
C10 C9 Ca 93.7(3) . .
C8 C9 Ca 139.5(3) . .
C11 C10 C9 124.5(4) . .
C11 C10 C34 119.7(3) . .
C9 C10 C34 115.8(3) . .
N23 C11 C10 126.1(4) . .
N23 C11 C12 110.6(4) . .
C10 C11 C12 123.3(4) . .
N23 C11 Ca 32.4(2) . .
C10 C11 Ca 93.7(3) . .
C12 C11 Ca 143.0(3) . .
C13 C12 C11 106.6(4) . .
C13 C12 H12 126.7 . .
C11 C12 H12 126.7 . .
C12 C13 C14 106.3(4) . .
C12 C13 H13 126.9 . .
C14 C13 H13 126.9 . .
N23 C14 C15 125.1(4) . .
N23 C14 C13 111.0(3) . .
C15 C14 C13 123.7(4) . .
N23 C14 Ca 31.5(2) . .
C15 C14 Ca 93.8(3) . .
C13 C14 Ca 142.4(3) . .
C16 C15 C14 125.3(4) . .
C16 C15 C43 115.5(4) . .
C14 C15 C43 119.1(4) . .
N24 C16 C15 126.7(4) . .
N24 C16 C17 107.0(4) . .
C15 C16 C17 126.3(4) . .
N24 C16 Ca 33.6(2) . .
C15 C16 Ca 93.1(3) . .
C17 C16 Ca 140.5(3) . .
C18 C17 C16 108.6(4) . .
C18 C17 H17 125.7 . .
C16 C17 H17 125.7 . .
C17 C18 C19 107.9(4) . .
C17 C18 H18 126.0 . .
C19 C18 H18 126.0 . .
N24 C19 C20 125.5(4) . .
N24 C19 C18 107.7(4) . .
C20 C19 C18 126.9(4) . .
N24 C19 Ca 32.8(2) . .
C20 C19 Ca 92.7(3) . .
C18 C19 Ca 140.4(3) . .
C1 C20 C19 124.7(4) . .
C1 C20 C52 117.2(4) . .
C19 C20 C52 118.1(4) . .
C1 N21 C4 105.0(3) . .
C1 N21 Ca 128.7(3) . .
C4 N21 Ca 126.1(3) . .
C6 N22 C9 108.9(3) . .
C6 N22 Ca 124.7(3) . .
C9 N22 Ca 125.8(3) . .
C11 N23 C14 105.5(3) . .
C11 N23 Ca 126.5(3) . .
C14 N23 Ca 128.0(3) . .
C19 N24 C16 108.8(3) . .
C19 N24 Ca 126.2(3) . .
C16 N24 Ca 125.0(3) . .
C26 C25 C30 118.7(4) . .
C26 C25 C5 121.5(4) . .
C30 C25 C5 119.8(4) . .
C27 C26 C25 120.7(4) . .
C27 C26 H26 119.6 . .
C25 C26 H26 119.6 . .
C26 C27 C28 120.2(4) . .
C26 C27 H27 119.9 . .
C28 C27 H27 119.9 . .
C29 C28 C27 119.7(4) . .
C29 C28 H28 120.1 . .
C27 C28 H28 120.1 . .
C28 C29 C30 119.8(4) . .
C28 C29 C31 119.2(4) . .
C30 C29 C31 120.8(4) . .
C29 C30 C25 120.8(4) . .
C29 C30 H30 119.6 . .
C25 C30 H30 119.6 . .
O33 C31 O32 120.3(4) . .
O33 C31 C29 120.7(4) . .
O32 C31 C29 119.0(4) . .
O33 C31 Sm 62.9(2) . .
O32 C31 Sm 57.7(2) . .
C29 C31 Sm 173.8(3) . .
C31 O32 Sm 96.4(2) . .
C31 O33 Sm 91.0(2) . .
C35 C34 C39 120.0 . .
C35 C34 C10 117.9(2) . .
C39 C34 C10 120.6(2) . .
C36 C35 C34 120.0 . .
C36 C35 H35 120.0 . .
C34 C35 H35 120.0 . .
C35 C36 C37 120.0 . .
C35 C36 H36 120.0 . .
C37 C36 H36 120.0 . .
C38 C37 C36 120.0 . .
C38 C37 H37 120.0 . .
C36 C37 H37 120.0 . .
C39 C38 C37 120.0 . .
C39 C38 C40 120.2(2) . .
C37 C38 C40 119.8(2) . .
C38 C39 C34 120.0 . .
C38 C39 H39 120.0 . .
C34 C39 H39 120.0 . .
O41 C40 O42 123.5(4) . .
O41 C40 C38 117.8(3) . .
O42 C40 C38 118.7(3) . .
C40 O41 Sm 150.7(3) . 2_665
C48 C43 C44 118.2(4) . .
C48 C43 C15 121.6(4) . .
C44 C43 C15 120.1(4) . .
C45 C44 C43 120.2(4) . .
C45 C44 H44 119.9 . .
C43 C44 H44 119.9 . .
C46 C45 C44 120.3(4) . .
C46 C45 H45 119.8 . .
C44 C45 H45 119.8 . .
C47 C46 C45 119.2(4) . .
C47 C46 H46 120.4 . .
C45 C46 H46 120.4 . .
C48 C47 C46 120.6(4) . .
C48 C47 C49 120.4(4) . .
C46 C47 C49 118.9(4) . .
C47 C48 C43 121.2(4) . .
C47 C48 H48 119.4 . .
C43 C48 H48 119.4 . .
O50 C49 O51 123.9(4) . .
O50 C49 C47 118.3(3) . .
O51 C49 C47 117.7(4) . .
C49 O50 Sm 135.5(3) . 1_566
C49 O51 Sm 142.2(3) . 2_566
C57 C52 C53 118.0(4) . .
C57 C52 C20 121.6(4) . .
C53 C52 C20 120.4(4) . .
C52 C53 C54 120.4(4) . .
C52 C53 H53 119.8 . .
C54 C53 H53 119.8 . .
C55 C54 C53 120.6(4) . .
C55 C54 H54 119.7 . .
C53 C54 H54 119.7 . .
C54 C55 C56 120.1(4) . .
C54 C55 H55 120.0 . .
C56 C55 H55 120.0 . .
C55 C56 C57 118.9(4) . .
C55 C56 C58 120.1(4) . .
C57 C56 C58 121.1(4) . .
C52 C57 C56 121.9(4) . .
C52 C57 H57 119.1 . .
C56 C57 H57 119.1 . .
O59 C58 O60 122.3(5) . .
O59 C58 C56 119.1(4) . .
O60 C58 C56 118.5(4) . .
C58 O60 Sm 172.6(4) . 1_556
Sm O61 H61A 123.0 . .
Sm O61 H61B 124.9 . .
H61A O61 H61B 87.7 . .
Sm O62 H62A 132.9 . .
Sm O62 H62B 90.5 . .
H62A O62 H62B 92.8 . .
N21 Ca N23 176.7(3) . .
N21 Ca N22 91.8(2) . .
N23 Ca N22 90.0(2) . .
N21 Ca N24 88.8(2) . .
N23 Ca N24 89.4(2) . .
N22 Ca N24 179.4(3) . .
N21 Ca C4 21.65(13) . .
N23 Ca C4 159.9(2) . .
N22 Ca C4 70.12(18) . .
N24 Ca C4 110.4(2) . .
N21 Ca C6 70.02(18) . .
N23 Ca C6 111.8(2) . .
N22 Ca C6 21.77(14) . .
N24 Ca C6 158.8(2) . .
C4 Ca C6 48.38(13) . .
N21 Ca C1 20.57(13) . .
N23 Ca C1 157.2(2) . .
N22 Ca C1 112.2(2) . .
N24 Ca C1 68.34(17) . .
C4 Ca C1 42.14(13) . .
C6 Ca C1 90.50(16) . .
N21 Ca C11 160.2(2) . .
N23 Ca C11 21.09(13) . .
N22 Ca C11 69.07(17) . .
N24 Ca C11 110.4(2) . .
C4 Ca C11 138.86(19) . .
C6 Ca C11 90.81(16) . .
C1 Ca C11 172.68(19) . .
N21 Ca C9 112.7(2) . .
N23 Ca C9 68.85(17) . .
N22 Ca C9 21.48(13) . .
N24 Ca C9 158.0(2) . .
C4 Ca C9 91.15(16) . .
C6 Ca C9 43.08(13) . .
C1 Ca C9 132.79(19) . .
C11 Ca C9 47.79(13) . .
N21 Ca C14 157.9(2) . .
N23 Ca C14 20.53(13) . .
N22 Ca C14 110.4(2) . .
N24 Ca C14 69.11(17) . .
C4 Ca C14 179.5(2) . .
C6 Ca C14 132.09(19) . .
C1 Ca C14 137.40(18) . .
C11 Ca C14 41.63(12) . .
C9 Ca C14 89.33(16) . .
N21 Ca C16 110.2(2) . .
N23 Ca C16 68.10(17) . .
N22 Ca C16 158.0(2) . .
N24 Ca C16 21.47(14) . .
C4 Ca C16 131.85(19) . .
C6 Ca C16 177.96(19) . .
C1 Ca C16 89.81(16) . .
C11 Ca C16 89.13(16) . .
C9 Ca C16 136.92(19) . .
C14 Ca C16 47.68(13) . .
N21 Ca C19 67.82(17) . .
N23 Ca C19 110.3(2) . .
N22 Ca C19 159.6(2) . .
N24 Ca C19 20.95(14) . .
C4 Ca C19 89.47(16) . .
C6 Ca C19 137.84(19) . .
C1 Ca C19 47.40(13) . .
C11 Ca C19 131.18(19) . .
C9 Ca C19 175.03(19) . .
C14 Ca C19 90.06(16) . .
C16 Ca C19 42.41(13) . .

loop_
_geom_bond_atom_site_label_1
_geom_bond_atom_site_label_2
_geom_bond_distance
_geom_bond_site_symmetry_2
Sm O41 2.320(3) 2_665
Sm O60 2.343(3) 1_554
Sm O51 2.359(3) 2_566
Sm O50 2.404(3) 1_544
Sm O32 2.444(3) .
Sm O61 2.466(3) .
Sm O62 2.484(3) .
Sm O33 2.559(3) .
Sm C31 2.875(4) .
C1 N21 1.375(5) .
C1 C20 1.395(6) .
C1 C2 1.452(6) .
C1 Ca 3.055(6) .
C2 C3 1.355(6) .
C2 H2 0.9500 .
C3 C4 1.451(6) .
C3 H3 0.9500 .
C4 N21 1.382(5) .
C4 C5 1.399(6) .
C4 Ca 3.029(6) .
C5 C6 1.407(6) .
C5 C25 1.498(6) .
C6 N22 1.370(5) .
C6 C7 1.424(6) .
C6 Ca 3.037(6) .
C7 C8 1.377(6) .
C7 H7 0.9500 .
C8 C9 1.434(6) .
C8 H8 0.9500 .
C9 N22 1.383(5) .
C9 C10 1.402(6) .
C9 Ca 3.064(6) .
C10 C11 1.402(6) .
C10 C34 1.515(4) .
C11 N23 1.372(5) .
C11 C12 1.447(6) .
C11 Ca 3.063(6) .
C12 C13 1.364(6) .
C12 H12 0.9500 .
C13 C14 1.443(6) .
C13 H13 0.9500 .
C14 N23 1.372(5) .
C14 C15 1.407(6) .
C14 Ca 3.081(6) .
C15 C16 1.404(6) .
C15 C43 1.492(6) .
C16 N24 1.384(5) .
C16 C17 1.439(6) .
C16 Ca 3.098(6) .
C17 C18 1.345(6) .
C17 H17 0.9500 .
C18 C19 1.437(6) .
C18 H18 0.9500 .
C19 N24 1.378(5) .
C19 C20 1.403(6) .
C19 Ca 3.110(6) .
C20 C52 1.488(6) .
N21 Ca 2.002(6) .
N22 Ca 2.041(6) .
N23 Ca 2.041(6) .
N24 Ca 2.090(6) .
C25 C26 1.394(6) .
C25 C30 1.399(6) .
C26 C27 1.384(6) .
C26 H26 0.9500 .
C27 C28 1.399(6) .
C27 H27 0.9500 .
C28 C29 1.385(6) .
C28 H28 0.9500 .
C29 C30 1.394(6) .
C29 C31 1.490(6) .
C30 H30 0.9500 .
C31 O33 1.267(5) .
C31 O32 1.266(5) .
C34 C35 1.3900 .
C34 C39 1.3900 .
C35 C36 1.3900 .
C35 H35 0.9500 .
C36 C37 1.3900 .
C36 H36 0.9500 .
C37 C38 1.3900 .
C37 H37 0.9500 .
C38 C39 1.3900 .
C38 C40 1.502(4) .
C39 H39 0.9500 .
C40 O41 1.259(5) .
C40 O42 1.260(5) .
O41 Sm 2.320(3) 2_665
C43 C48 1.394(6) .
C43 C44 1.408(6) .
C44 C45 1.400(6) .
C44 H44 0.9500 .
C45 C46 1.389(6) .
C45 H45 0.9500 .
C46 C47 1.393(6) .
C46 H46 0.9500 .
C47 C48 1.379(6) .
C47 C49 1.501(6) .
C48 H48 0.9500 .
C49 O50 1.248(5) .
C49 O51 1.273(5) .
O50 Sm 2.404(3) 1_566
O51 Sm 2.359(3) 2_566
C52 C57 1.388(6) .
C52 C53 1.400(6) .
C53 C54 1.394(6) .
C53 H53 0.9500 .
C54 C55 1.376(7) .
C54 H54 0.9500 .
C55 C56 1.394(6) .
C55 H55 0.9500 .
C56 C57 1.396(6) .
C56 C58 1.505(7) .
C57 H57 0.9500 .
C58 O59 1.254(6) .
C58 O60 1.255(6) .
O60 Sm 2.343(3) 1_556
O61 H61A 0.8982 .
O61 H61B 0.9230 .
O62 H62A 0.9797 .
O62 H62B 0.9730 .
